data_4114553
loop_
_publ_author_name
'Ming-Liang Tong'
'Xiao-Ming Chen'
'Stuart R. Batten'

_publ_contact_author
;
      Tong, Ming-Liang
      School of Chemistry and Chemical Engineering
      Sun Yat-Sen University
      Guangzhou, 510275
      P. R. China
;
_publ_contact_author_email cestml@zsu.edu.cn
_publ_contact_author_fax 86-20-84112245
_publ_contact_author_phone 86-20-84113986
_publ_section_title
;
 A New Self-Penetrating Uniform Net, (8,4) (or 86), Containing Planar
 Four-Coordinate Nodes
;
_journal_name_full 'Journal of the American Chemical Society'
_journal_page_first 16170
_journal_page_last 16171
_journal_paper_doi 10.1021/ja0383266
_journal_volume 125
_journal_year 2003
_chemical_formula_sum 'C16 H16 N2 Ni O6'
_chemical_formula_weight 391.02
_chemical_name_systematic
; 
 ? 
;
_space_group_IT_number 2
_symmetry_cell_setting triclinic
_symmetry_space_group_name_Hall '-P 1'
_symmetry_space_group_name_H-M 'P -1'
_atom_sites_solution_hydrogens geom
_atom_sites_solution_primary direct
_atom_sites_solution_secondary difmap
_audit_creation_method SHELXL-97
_cell_angle_alpha 113.880(10)
_cell_angle_beta 95.080(10)
_cell_angle_gamma 95.040(10)
_cell_formula_units_Z 2
_cell_length_a 7.6036(5)
_cell_length_b 9.6014(6)
_cell_length_c 11.8554(6)
_cell_measurement_temperature 293(2)
_cell_volume 781.00(11)
_computing_cell_refinement
;       
SAINT-PLUS for Windows NT, Ver. 6.0, Bruker AXS Inc., 
Madison, Wisconsin, USA, 1997.
;
_computing_data_collection
;
SMART for Windows NT, Bruker AXS Inc., Madison, Wisconsin, USA, 1998.
;
_computing_data_reduction
;
SAINT-PLUS for Windows NT, Ver. 6.0, Bruker AXS Inc., 
Madison, Wisconsin, USA, 1997.
;
_computing_structure_refinement 'SHELXL-97 (Sheldrick, 1997)'
_computing_structure_solution 'SHELXS-97 (Sheldrick, 1990)'
_diffrn_ambient_temperature 293(2)
_diffrn_measured_fraction_theta_full 0.913
_diffrn_measured_fraction_theta_max 0.913
_diffrn_measurement_device_type 'Bruker Smart Apex CCD area detector'
_diffrn_measurement_method 'phi and omega scans'
_diffrn_radiation_monochromator graphite
_diffrn_radiation_source 'fine-focus sealed tube'
_diffrn_radiation_type MoK\a
_diffrn_radiation_wavelength 0.71073
_diffrn_reflns_av_R_equivalents 0.0354
_diffrn_reflns_av_sigmaI/netI 0.0688
_diffrn_reflns_limit_h_max 9
_diffrn_reflns_limit_h_min -9
_diffrn_reflns_limit_k_max 10
_diffrn_reflns_limit_k_min -12
_diffrn_reflns_limit_l_max 13
_diffrn_reflns_limit_l_min -15
_diffrn_reflns_number 5475
_diffrn_reflns_theta_full 27.48
_diffrn_reflns_theta_max 27.48
_diffrn_reflns_theta_min 3.09
_exptl_absorpt_coefficient_mu 1.280
_exptl_crystal_density_diffrn 1.663
_exptl_crystal_F_000 404
_refine_diff_density_max 1.191
_refine_diff_density_min -1.333
_refine_diff_density_rms 0.106
_refine_ls_extinction_method none
_refine_ls_goodness_of_fit_ref 1.040
_refine_ls_hydrogen_treatment mixed
_refine_ls_matrix_type full
_refine_ls_number_parameters 242
_refine_ls_number_reflns 3269
_refine_ls_number_restraints 6
_refine_ls_restrained_S_all 1.039
_refine_ls_R_factor_all 0.0465
_refine_ls_R_factor_gt 0.0444
_refine_ls_shift/su_max 0.000
_refine_ls_shift/su_mean 0.000
_refine_ls_structure_factor_coef Fsqd
_refine_ls_weighting_details 'calc w=1/[\s^2^(Fo^2^)+(0.0752P)^2^+0.0000P] where P=(Fo^2^+2Fc^2^)/3'
_refine_ls_weighting_scheme calc
_refine_ls_wR_factor_gt 0.1221
_refine_ls_wR_factor_ref 0.1237
_reflns_number_gt 2969
_reflns_number_total 3269
_reflns_threshold_expression >2sigma(I)
_cod_data_source_file ja0383266si20030904_030732_1.cif
_cod_data_source_block complex_2
_cod_original_cell_volume 781.00(8)
_cod_database_code 4114553

loop_
_symmetry_equiv_pos_as_xyz
'x, y, z'
'-x, -y, -z'

loop_
_atom_site_label
_atom_site_type_symbol
_atom_site_fract_x
_atom_site_fract_y
_atom_site_fract_z
_atom_site_U_iso_or_equiv
_atom_site_adp_type
_atom_site_occupancy
_atom_site_symmetry_multiplicity
_atom_site_calc_flag
_atom_site_refinement_flags
Ni1 Ni 0.12375(4) 0.07514(3) 0.23572(2) 0.01382(13) Uani 1 1 d .
O1W O -0.1350(2) -0.0312(2) 0.15105(17) 0.0211(4) Uani 1 1 d D
H1WA H -0.188(4) -0.092(3) 0.178(3) 0.044(10) Uiso 1 1 d D
H1WB H -0.141(5) -0.076(3) 0.0724(10) 0.051(11) Uiso 1 1 d D
O2W O 0.0847(2) 0.0263(2) 0.38075(16) 0.0221(4) Uani 1 1 d D
H2WA H 0.024(3) -0.0524(19) 0.381(2) 0.019(7) Uiso 1 1 d D
H2WB H 0.091(4) 0.101(2) 0.4519(17) 0.052(11) Uiso 1 1 d D
O1 O 0.1407(2) 0.17836(19) 0.10961(15) 0.0180(4) Uani 1 1 d .
O2 O 0.0434(2) 0.2974(2) 0.28879(16) 0.0197(4) Uani 1 1 d .
O3 O 0.6908(3) 0.7703(2) 0.23511(19) 0.0324(5) Uani 1 1 d .
O4 O 0.9068(2) 0.7816(2) 0.38006(16) 0.0237(4) Uani 1 1 d .
N1 N 0.2186(3) 0.8738(2) 0.13350(18) 0.0164(4) Uani 1 1 d .
N2 N 0.3860(3) 0.1780(2) 0.32829(19) 0.0159(4) Uani 1 1 d .
C1 C 0.0906(3) 0.2974(3) 0.1896(2) 0.0153(5) Uani 1 1 d .
C2 C 0.1039(3) 0.4445(3) 0.1745(2) 0.0181(5) Uani 1 1 d .
H2 H 0.0467 0.5243 0.2245 0.022 Uiso 1 1 calc R
C3 C 0.1964(3) 0.4631(3) 0.0903(2) 0.0171(5) Uani 1 1 d .
H3 H 0.2406 0.3769 0.0365 0.021 Uiso 1 1 calc R
C4 C 0.2360(3) 0.6054(3) 0.0734(2) 0.0155(5) Uani 1 1 d .
C5 C 0.3347(3) 0.6044(3) -0.0206(2) 0.0197(5) Uani 1 1 d .
H5 H 0.3731 0.5140 -0.0730 0.024 Uiso 1 1 calc R
C6 C 0.3750(4) 0.7392(3) -0.0351(2) 0.0261(6) Uani 1 1 d .
H6 H 0.4412 0.7407 -0.0971 0.031 Uiso 1 1 calc R
C7 C 0.3161(3) 0.8698(3) 0.0430(2) 0.0225(6) Uani 1 1 d .
H7 H 0.3445 0.9602 0.0333 0.027 Uiso 1 1 calc R
C8 C 0.1809(3) 0.7433(3) 0.1477(2) 0.0174(5) Uani 1 1 d .
H8 H 0.1146 0.7454 0.2105 0.021 Uiso 1 1 calc R
C9 C 0.7542(3) 0.7281(3) 0.3141(2) 0.0204(5) Uani 1 1 d .
C10 C 0.6489(3) 0.5984(3) 0.3291(2) 0.0191(5) Uani 1 1 d .
H10 H 0.5300 0.5699 0.2939 0.023 Uiso 1 1 calc R
C11 C 0.7178(3) 0.5227(3) 0.3901(2) 0.0195(5) Uani 1 1 d .
H11 H 0.8305 0.5636 0.4353 0.023 Uiso 1 1 calc R
C12 C 0.6347(3) 0.3803(3) 0.3941(2) 0.0169(5) Uani 1 1 d .
C13 C 0.7288(3) 0.3033(3) 0.4509(2) 0.0238(6) Uani 1 1 d .
H13 H 0.8432 0.3451 0.4930 0.029 Uiso 1 1 calc R
C14 C 0.6517(4) 0.1643(3) 0.4446(3) 0.0275(6) Uani 1 1 d .
H14 H 0.7131 0.1117 0.4826 0.033 Uiso 1 1 calc R
C15 C 0.4819(3) 0.1045(3) 0.3812(3) 0.0226(6) Uani 1 1 d .
H15 H 0.4323 0.0092 0.3750 0.027 Uiso 1 1 calc R
C16 C 0.4618(3) 0.3135(3) 0.3365(2) 0.0166(5) Uani 1 1 d .
H16 H 0.3951 0.3664 0.3016 0.020 Uiso 1 1 calc R

loop_
_atom_site_aniso_label
_atom_site_aniso_U_11
_atom_site_aniso_U_22
_atom_site_aniso_U_33
_atom_site_aniso_U_23
_atom_site_aniso_U_13
_atom_site_aniso_U_12
Ni1 0.0184(2) 0.0091(2) 0.0118(2) 0.00340(14) 0.00300(13) -0.00475(13)
O1W 0.0228(9) 0.0198(10) 0.0160(9) 0.0054(8) 0.0008(7) -0.0080(7)
O2W 0.0314(10) 0.0154(9) 0.0139(9) 0.0033(8) 0.0036(7) -0.0124(8)
O1 0.0253(9) 0.0116(8) 0.0141(9) 0.0032(7) 0.0038(7) -0.0028(7)
O2 0.0216(9) 0.0159(9) 0.0200(9) 0.0058(8) 0.0072(7) -0.0024(7)
O3 0.0392(12) 0.0271(11) 0.0312(11) 0.0183(10) -0.0053(9) -0.0151(9)
O4 0.0275(10) 0.0190(10) 0.0175(9) 0.0050(8) -0.0007(7) -0.0161(8)
N1 0.0211(10) 0.0123(10) 0.0150(10) 0.0055(8) 0.0042(8) -0.0031(8)
N2 0.0148(10) 0.0133(10) 0.0166(10) 0.0047(9) 0.0015(8) -0.0047(8)
C1 0.0142(11) 0.0120(12) 0.0185(12) 0.0069(10) -0.0003(9) -0.0043(9)
C2 0.0217(12) 0.0106(12) 0.0211(13) 0.0062(10) 0.0029(10) -0.0006(9)
C3 0.0185(12) 0.0115(12) 0.0166(12) 0.0024(10) -0.0006(9) -0.0014(9)
C4 0.0165(11) 0.0127(12) 0.0135(11) 0.0034(10) -0.0014(9) -0.0032(9)
C5 0.0251(13) 0.0150(12) 0.0170(12) 0.0038(10) 0.0069(10) 0.0025(10)
C6 0.0354(15) 0.0256(15) 0.0225(14) 0.0129(12) 0.0156(11) 0.0048(12)
C7 0.0310(14) 0.0168(13) 0.0236(13) 0.0121(11) 0.0090(11) -0.0002(10)
C8 0.0204(12) 0.0144(12) 0.0161(12) 0.0059(10) 0.0034(9) -0.0034(9)
C9 0.0275(13) 0.0131(12) 0.0154(12) 0.0017(10) 0.0061(10) -0.0061(10)
C10 0.0184(12) 0.0166(13) 0.0171(12) 0.0044(10) 0.0003(9) -0.0096(10)
C11 0.0165(12) 0.0184(13) 0.0177(12) 0.0043(11) 0.0005(9) -0.0102(10)
C12 0.0162(11) 0.0162(12) 0.0156(12) 0.0055(10) 0.0019(9) -0.0057(9)
C13 0.0153(12) 0.0294(15) 0.0271(14) 0.0144(12) -0.0001(10) -0.0051(10)
C14 0.0212(13) 0.0302(16) 0.0370(16) 0.0217(14) 0.0002(11) -0.0004(11)
C15 0.0217(13) 0.0181(13) 0.0302(14) 0.0134(12) 0.0041(11) -0.0032(10)
C16 0.0161(11) 0.0141(12) 0.0181(12) 0.0065(10) 0.0023(9) -0.0041(9)

loop_
_atom_type_symbol
_atom_type_description
_atom_type_scat_dispersion_real
_atom_type_scat_dispersion_imag
_atom_type_scat_source
C C 0.0033 0.0016 'International Tables Vol C Tables 4.2.6.8 and 6.1.1.4'
H H 0.0000 0.0000 'International Tables Vol C Tables 4.2.6.8 and 6.1.1.4'
N N 0.0061 0.0033 'International Tables Vol C Tables 4.2.6.8 and 6.1.1.4'
O O 0.0106 0.0060 'International Tables Vol C Tables 4.2.6.8 and 6.1.1.4'
Ni Ni 0.3393 1.1124 'International Tables Vol C Tables 4.2.6.8 and 6.1.1.4'

loop_
_geom_angle_atom_site_label_1
_geom_angle_atom_site_label_2
_geom_angle_atom_site_label_3
_geom_angle
_geom_angle_site_symmetry_1
_geom_angle_site_symmetry_3
O2W Ni1 N1 96.12(8) . 1_545
O2W Ni1 O1W 89.70(7) . .
N1 Ni1 O1W 89.09(8) 1_545 .
O2W Ni1 O1 165.56(8) . .
N1 Ni1 O1 98.31(7) 1_545 .
O1W Ni1 O1 90.59(7) . .
O2W Ni1 O2 103.11(7) . .
N1 Ni1 O2 160.76(8) 1_545 .
O1W Ni1 O2 91.44(7) . .
O1 Ni1 O2 62.45(7) . .
O2W Ni1 N2 87.49(8) . .
N1 Ni1 N2 90.49(8) 1_545 .
O1W Ni1 N2 177.09(7) . .
O1 Ni1 N2 92.31(7) . .
O2 Ni1 N2 89.90(8) . .
O2W Ni1 C1 134.16(8) . .
N1 Ni1 C1 129.65(8) 1_545 .
O1W Ni1 C1 92.97(8) . .
O1 Ni1 C1 31.42(7) . .
O2 Ni1 C1 31.12(7) . .
N2 Ni1 C1 89.50(8) . .
Ni1 O1W H1WA 118(2) . .
Ni1 O1W H1WB 112(2) . .
H1WA O1W H1WB 109.1(16) . .
Ni1 O2W H2WA 128.6(18) . .
Ni1 O2W H2WB 118(2) . .
H2WA O2W H2WB 108.7(15) . .
C1 O1 Ni1 88.65(14) . .
C1 O2 Ni1 88.01(15) . .
C8 N1 C7 117.9(2) . .
C8 N1 Ni1 123.41(16) . 1_565
C7 N1 Ni1 118.61(17) . 1_565
C16 N2 C15 117.4(2) . .
C16 N2 Ni1 123.48(17) . .
C15 N2 Ni1 119.10(16) . .
O2 C1 O1 120.5(2) . .
O2 C1 C2 118.4(2) . .
O1 C1 C2 120.8(2) . .
O2 C1 Ni1 60.87(13) . .
O1 C1 Ni1 59.93(12) . .
C2 C1 Ni1 169.44(17) . .
C3 C2 C1 120.9(2) . .
C3 C2 H2 119.6 . .
C1 C2 H2 119.6 . .
C2 C3 C4 126.9(2) . .
C2 C3 H3 116.6 . .
C4 C3 H3 116.6 . .
C8 C4 C5 117.6(2) . .
C8 C4 C3 123.0(2) . .
C5 C4 C3 119.4(2) . .
C6 C5 C4 119.5(2) . .
C6 C5 H5 120.3 . .
C4 C5 H5 120.3 . .
C7 C6 C5 118.9(2) . .
C7 C6 H6 120.6 . .
C5 C6 H6 120.6 . .
N1 C7 C6 123.0(2) . .
N1 C7 H7 118.5 . .
C6 C7 H7 118.5 . .
N1 C8 C4 123.2(2) . .
N1 C8 H8 118.4 . .
C4 C8 H8 118.4 . .
O3 C9 O4 125.0(2) . .
O3 C9 C10 117.9(2) . .
O4 C9 C10 117.0(2) . .
C11 C10 C9 123.0(2) . .
C11 C10 H10 118.5 . .
C9 C10 H10 118.5 . .
C10 C11 C12 126.9(2) . .
C10 C11 H11 116.5 . .
C12 C11 H11 116.5 . .
C13 C12 C16 117.1(2) . .
C13 C12 C11 121.1(2) . .
C16 C12 C11 121.8(2) . .
C14 C13 C12 119.5(2) . .
C14 C13 H13 120.2 . .
C12 C13 H13 120.2 . .
C13 C14 C15 119.1(3) . .
C13 C14 H14 120.4 . .
C15 C14 H14 120.4 . .
N2 C15 C14 122.7(2) . .
N2 C15 H15 118.6 . .
C14 C15 H15 118.6 . .
N2 C16 C12 124.1(2) . .
N2 C16 H16 118.0 . .
C12 C16 H16 118.0 . .

loop_
_geom_bond_atom_site_label_1
_geom_bond_atom_site_label_2
_geom_bond_distance
_geom_bond_site_symmetry_2
Ni1 O2W 1.9956(18) .
Ni1 N1 2.057(2) 1_545
Ni1 O1W 2.0949(18) .
Ni1 O1 2.1084(17) .
Ni1 O2 2.1289(18) .
Ni1 N2 2.132(2) .
Ni1 C1 2.436(2) .
O1W H1WA 0.858(10) .
O1W H1WB 0.849(10) .
O2W H2WA 0.855(9) .
O2W H2WB 0.849(10) .
O1 C1 1.270(3) .
O2 C1 1.260(3) .
O3 C9 1.239(3) .
O4 C9 1.277(3) .
N1 C8 1.340(3) .
N1 C7 1.347(3) .
N1 Ni1 2.057(2) 1_565
N2 C16 1.338(3) .
N2 C15 1.339(3) .
C1 C2 1.490(3) .
C2 C3 1.330(3) .
C2 H2 0.9300 .
C3 C4 1.469(3) .
C3 H3 0.9300 .
C4 C8 1.387(4) .
C4 C5 1.394(3) .
C5 C6 1.385(4) .
C5 H5 0.9300 .
C6 C7 1.365(4) .
C6 H6 0.9300 .
C7 H7 0.9300 .
C8 H8 0.9300 .
C9 C10 1.501(3) .
C10 C11 1.323(4) .
C10 H10 0.9300 .
C11 C12 1.475(3) .
C11 H11 0.9300 .
C12 C13 1.386(4) .
C12 C16 1.394(3) .
C13 C14 1.380(4) .
C13 H13 0.9300 .
C14 C15 1.382(4) .
C14 H14 0.9300 .
C15 H15 0.9300 .
C16 H16 0.9300 .

loop_
_geom_hbond_atom_site_label_D
_geom_hbond_atom_site_label_H
_geom_hbond_atom_site_label_A
_geom_hbond_distance_DH
_geom_hbond_distance_HA
_geom_hbond_distance_DA
_geom_hbond_angle_DHA
_geom_hbond_site_symmetry_A
O1W H1WA O3 0.858(10) 1.919(10) 2.776(3) 179(3) 1_445
O1W H1WB O1 0.849(10) 1.976(10) 2.825(2) 177(3) 2
O2W H2WA O4 0.855(9) 1.748(10) 2.602(2) 177(3) 1_445
O2W H2WB O4 0.849(10) 1.848(14) 2.676(3) 164(3) 2_666
